data_4038215
loop_
_publ_author_name
'Helberg, Julian'
'Amp\&sler, Torsten'
'Zipse, Hendrik'

_publ_section_title
;
 Pyridinyl Amide Ion Pairs as Lewis Base Organocatalysts.
;
_journal_name_full 'The Journal of organic chemistry'
_journal_paper_doi 10.1021/acs.joc.0c00114
_journal_year 2020
_chemical_formula_moiety 'C17 H14 N2 O P, C16 H36 P'
_chemical_formula_sum 'C33 H50 N2 O P2'
_chemical_formula_weight 552.69
_chemical_name_common 389b
_space_group_crystal_system triclinic
_space_group_IT_number 2
_space_group_name_Hall '-P 1'
_space_group_name_H-M_alt 'P -1'
_atom_sites_solution_hydrogens geom
_audit_block_code C17H14N2OP_C16H36P_wo026_zipse
_audit_creation_date 2018-06-05
_audit_creation_method SHELXL-2014
_audit_update_record 05-Jun-18
_cell_angle_alpha 97.836(3)
_cell_angle_beta 99.154(4)
_cell_angle_gamma 94.177(3)
_cell_formula_units_Z 6
_cell_length_a 10.0606(4)
_cell_length_b 17.2822(5)
_cell_length_c 28.0572(12)
_cell_measurement_reflns_used 2585
_cell_measurement_temperature 143(2)
_cell_measurement_theta_max 25.9750
_cell_measurement_theta_min 4.3140
_cell_volume 4748.8(3)
_computing_cell_refinement 'CrysAlisPro 1.171.38.46 (Rigaku OD, 2015)'
_computing_data_collection 'CrysAlisPro 1.171.38.46 (Rigaku OD, 2015)'
_computing_data_reduction 'CrysAlisPro 1.171.38.46 (Rigaku OD, 2015)'
_computing_structure_refinement
;
Sheldrick, G. M. (2008).
<i>Acta Cryst.</i> A<b>64</b>, 112--122.
;
_computing_structure_solution
;
A. Altomare, M. C. Burla, M. Camalli, G. L. Cascarano, C. Giacovazzo, A.
Guagliardi, A. G. G. Moliterni, G. Polidori, R. Spagna: SIR97: a new tool for
crystal structure determination and refinement; J. Appl. Crystallogr. 1999,
32, 115-119.
;
_diffrn_ambient_temperature 143(2)
_diffrn_detector_area_resol_mean 15.9809
_diffrn_measured_fraction_theta_full 0.965
_diffrn_measured_fraction_theta_max 0.990
_diffrn_measurement_details
;
List of Runs (angles in degrees, time in seconds):

  # Type    Start    End  Width  t~exp~   \w     \q     \k     \f   Frames
--------------------------------------------------------------------------
  1  \w    -89.00   4.00   0.75   20.00    --  -18.25 -57.00 -60.00  124
  2  \w    -20.00  26.50   0.75   20.00    --  -18.25 -99.00-150.00   62
  3  \w    -42.00  51.00   0.75   20.00    --  -18.25  57.00  90.00  124
  4  \w    -10.00  89.00   0.75   20.00    --   19.43  38.00-120.00  132
;
_diffrn_measurement_device 'CCD camera on \k-goniostat'
_diffrn_measurement_device_type 'Oxford XCalibur'
_diffrn_measurement_method '\w scans'
_diffrn_orient_matrix_UB_11 0.0556377000
_diffrn_orient_matrix_UB_12 0.0059055000
_diffrn_orient_matrix_UB_13 -0.0122015000
_diffrn_orient_matrix_UB_21 -0.0452725000
_diffrn_orient_matrix_UB_22 0.0023496000
_diffrn_orient_matrix_UB_23 -0.0217694000
_diffrn_orient_matrix_UB_31 0.0016148000
_diffrn_orient_matrix_UB_32 0.0411357000
_diffrn_orient_matrix_UB_33 0.0069323000
_diffrn_radiation_collimation '0.5 mm collimator'
_diffrn_radiation_monochromator graphite
_diffrn_radiation_type MoK\a
_diffrn_radiation_wavelength 0.71073
_diffrn_reflns_av_R_equivalents 0.0466
_diffrn_reflns_av_unetI/netI 0.1289
_diffrn_reflns_Laue_measured_fraction_full 0.965
_diffrn_reflns_Laue_measured_fraction_max 0.990
_diffrn_reflns_limit_h_max 11
_diffrn_reflns_limit_h_min -11
_diffrn_reflns_limit_k_max 20
_diffrn_reflns_limit_k_min -20
_diffrn_reflns_limit_l_max 32
_diffrn_reflns_limit_l_min -33
_diffrn_reflns_number 25735
_diffrn_reflns_point_group_measured_fraction_full 0.965
_diffrn_reflns_point_group_measured_fraction_max 0.990
_diffrn_reflns_theta_full 25.240
_diffrn_reflns_theta_max 25.025
_diffrn_reflns_theta_min 4.214
_diffrn_source 'fine-focus sealed tube'
_diffrn_source_current 40_mA
_diffrn_source_power 2.00_kW
_diffrn_source_type 'Spellman generator'
_diffrn_source_voltage 50_kV
_exptl_absorpt_coefficient_mu 0.165
_exptl_absorpt_correction_T_max 1.00000
_exptl_absorpt_correction_T_min 0.98885
_exptl_absorpt_correction_type multi-scan
_exptl_absorpt_process_details
;
CrysAlisPro 1.171.38.46 (Rigaku Oxford Diffraction, 2015)
Empirical absorption correction using spherical harmonics,
 implemented in SCALE3 ABSPACK scaling algorithm.
;
_exptl_crystal_colour colourless
_exptl_crystal_density_diffrn 1.160
_exptl_crystal_description block
_exptl_crystal_F_000 1800
_exptl_crystal_size_max 0.436
_exptl_crystal_size_mid 0.191
_exptl_crystal_size_min 0.138
_refine_diff_density_max 0.596
_refine_diff_density_min -0.403
_refine_diff_density_rms 0.066
_refine_ls_extinction_method none
_refine_ls_goodness_of_fit_ref 1.009
_refine_ls_hydrogen_treatment constr
_refine_ls_matrix_type full
_refine_ls_number_parameters 1038
_refine_ls_number_reflns 16587
_refine_ls_number_restraints 6
_refine_ls_restrained_S_all 1.014
_refine_ls_R_factor_all 0.1607
_refine_ls_R_factor_gt 0.0733
_refine_ls_shift/su_max 0.000
_refine_ls_shift/su_mean 0.000
_refine_ls_structure_factor_coef Fsqd
_refine_ls_weighting_details 'w=1/[\s^2^(Fo^2^)+(0.0593P)^2^] where P=(Fo^2^+2Fc^2^)/3'
_refine_ls_weighting_scheme calc
_refine_ls_wR_factor_gt 0.1418
_refine_ls_wR_factor_ref 0.1907
_reflns_Friedel_coverage 0.000
_reflns_number_gt 8233
_reflns_number_total 16587
_reflns_threshold_expression 'I > 2\s(I)'
_cod_data_source_file jo0c00114_si_002.cif
_cod_data_source_block wo026
_cod_original_cell_volume 4748.9(3)
_cod_database_code 4038215
_shelx_estimated_absorpt_t_min 0.932
_shelx_estimated_absorpt_t_max 0.978
_shelx_space_group_comment
;
The symmetry employed for this shelxl refinement is uniquely defined
by the following loop, which should always be used as a source of
symmetry information in preference to the above space-group names.
They are only intended as comments.
;
_shelxl_version_number 2014-3

loop_
_space_group_symop_operation_xyz
'x, y, z'
'-x, -y, -z'

loop_
_atom_site_label
_atom_site_type_symbol
_atom_site_fract_x
_atom_site_fract_y
_atom_site_fract_z
_atom_site_U_iso_or_equiv
_atom_site_adp_type
_atom_site_occupancy
_atom_site_site_symmetry_order
_atom_site_calc_flag
_atom_site_refinement_flags_posn
_atom_site_refinement_flags_adp
_atom_site_refinement_flags_occupancy
_atom_site_disorder_assembly
_atom_site_disorder_group
C1 C 0.2671(5) 0.5620(3) 0.09439(18) 0.0425(13) Uani 1 1 d . . . . .
H1 H 0.3086 0.5288 0.0724 0.051 Uiso 1 1 calc R U . . .
C2 C 0.2682(5) 0.6397(2) 0.08891(16) 0.0337(12) Uani 1 1 d . . . . .
H2 H 0.3083 0.6579 0.0635 0.040 Uiso 1 1 calc R U . . .
C3 C 0.2108(4) 0.6928(2) 0.12040(15) 0.0262(10) Uani 1 1 d . . . . .
C4 C 0.1546(4) 0.6585(2) 0.15657(15) 0.0302(11) Uani 1 1 d . . . . .
H4 H 0.1149 0.6902 0.1798 0.036 Uiso 1 1 calc R U . . .
C5 C 0.1572(5) 0.5800(3) 0.15839(18) 0.0440(13) Uani 1 1 d . . . . .
H5 H 0.1166 0.5597 0.1831 0.053 Uiso 1 1 calc R U . . .
C6 C 0.1508(4) 0.9172(2) 0.11214(14) 0.0226(10) Uani 1 1 d . . . . .
C7 C 0.1740(4) 0.9088(2) 0.06409(15) 0.0289(11) Uani 1 1 d . . . . .
H7 H 0.2026 0.8611 0.0499 0.035 Uiso 1 1 calc R U . . .
C8 C 0.1556(5) 0.9694(3) 0.03700(16) 0.0345(11) Uani 1 1 d . . . . .
H8 H 0.1732 0.9638 0.0045 0.041 Uiso 1 1 calc R U . . .
C9 C 0.1114(5) 1.0385(3) 0.05742(17) 0.0379(12) Uani 1 1 d . . . . .
H9 H 0.0961 1.0797 0.0385 0.045 Uiso 1 1 calc R U . . .
C10 C 0.0896(5) 1.0476(2) 0.10505(17) 0.0345(11) Uani 1 1 d . . . . .
H10 H 0.0609 1.0953 0.1192 0.041 Uiso 1 1 calc R U . . .
C11 C 0.1094(4) 0.9876(2) 0.13206(16) 0.0310(11) Uani 1 1 d . . . . .
H11 H 0.0945 0.9943 0.1649 0.037 Uiso 1 1 calc R U . . .
C12 C 0.2926(4) 0.8764(2) 0.19947(14) 0.0224(10) Uani 1 1 d . . . . .
C13 C 0.4117(4) 0.9179(2) 0.19305(15) 0.0257(10) Uani 1 1 d . . . . .
H13 H 0.4218 0.9284 0.1614 0.031 Uiso 1 1 calc R U . . .
C14 C 0.5148(5) 0.9438(2) 0.23209(16) 0.0326(11) Uani 1 1 d . . . . .
H14 H 0.5939 0.9731 0.2273 0.039 Uiso 1 1 calc R U . . .
C15 C 0.5028(5) 0.9269(2) 0.27798(17) 0.0352(12) Uani 1 1 d . . . . .
H15 H 0.5742 0.9440 0.3047 0.042 Uiso 1 1 calc R U . . .
C16 C 0.3873(5) 0.8854(3) 0.28493(16) 0.0369(12) Uani 1 1 d . . . . .
H16 H 0.3795 0.8735 0.3165 0.044 Uiso 1 1 calc R U . . .
C17 C 0.2819(5) 0.8609(2) 0.24619(15) 0.0307(11) Uani 1 1 d . . . . .
H17 H 0.2018 0.8332 0.2516 0.037 Uiso 1 1 calc R U . . .
C18 C 0.5326(4) 0.7159(2) 0.20400(15) 0.0279(10) Uani 1 1 d . . . . .
H18A H 0.5473 0.7613 0.2306 0.034 Uiso 1 1 calc R U . . .
H18B H 0.4546 0.7248 0.1797 0.034 Uiso 1 1 calc R U . . .
C19 C 0.4967(5) 0.6422(2) 0.22512(16) 0.0382(12) Uani 1 1 d . . . . .
H19A H 0.5812 0.6212 0.2388 0.046 Uiso 1 1 calc R U . . .
H19B H 0.4470 0.6019 0.1985 0.046 Uiso 1 1 calc R U . . .
C20 C 0.4106(5) 0.6565(3) 0.26492(15) 0.0388(12) Uani 1 1 d . . . . .
H20A H 0.3373 0.6885 0.2538 0.047 Uiso 1 1 calc R U . . .
H20B H 0.3678 0.6055 0.2699 0.047 Uiso 1 1 calc R U . . .
C21 C 0.4898(5) 0.6976(3) 0.31296(17) 0.0568(15) Uani 1 1 d . . . . .
H21A H 0.4284 0.7074 0.3365 0.085 Uiso 1 1 calc R U . . .
H21B H 0.5343 0.7476 0.3082 0.085 Uiso 1 1 calc R U . . .
H21C H 0.5583 0.6645 0.3255 0.085 Uiso 1 1 calc R U . . .
C22 C 0.8235(4) 0.7012(2) 0.21910(14) 0.0281(10) Uani 1 1 d . . . . .
H22A H 0.8099 0.6492 0.2295 0.034 Uiso 1 1 calc R U . . .
H22B H 0.9038 0.7012 0.2028 0.034 Uiso 1 1 calc R U . . .
C23 C 0.8541(5) 0.7635(2) 0.26481(16) 0.0428(13) Uani 1 1 d . . . . .
H23A H 0.9080 0.8093 0.2576 0.051 Uiso 1 1 calc R U . . .
H23B H 0.7678 0.7812 0.2728 0.051 Uiso 1 1 calc R U . . .
C24 C 0.9305(6) 0.7346(4) 0.3090(2) 0.086(2) Uani 1 1 d . . . . .
H24A H 0.9501 0.7794 0.3360 0.104 Uiso 1 1 calc R U . . .
H24B H 0.8690 0.6950 0.3191 0.104 Uiso 1 1 calc R U . . .
C25 C 1.0543(6) 0.7011(3) 0.3046(2) 0.0764(19) Uani 1 1 d . . . . .
H25A H 1.0935 0.6864 0.3360 0.115 Uiso 1 1 calc R U . . .
H25B H 1.1178 0.7396 0.2951 0.115 Uiso 1 1 calc R U . . .
H25C H 1.0367 0.6544 0.2796 0.115 Uiso 1 1 calc R U . . .
C26 C 0.6566(4) 0.6310(2) 0.12711(15) 0.0312(11) Uani 1 1 d . . . . .
H26A H 0.6341 0.5825 0.1405 0.037 Uiso 1 1 calc R U . . .
H26B H 0.5791 0.6378 0.1020 0.037 Uiso 1 1 calc R U . . .
C27 C 0.7813(4) 0.6213(2) 0.10308(15) 0.0314(11) Uani 1 1 d . . . . .
H27A H 0.8095 0.6716 0.0927 0.038 Uiso 1 1 calc R U . . .
H27B H 0.8563 0.6088 0.1274 0.038 Uiso 1 1 calc R U . . .
C28 C 0.7566(5) 0.5575(3) 0.05934(16) 0.0453(13) Uani 1 1 d . . . . .
H28A H 0.6952 0.5751 0.0326 0.054 Uiso 1 1 calc R U . . .
H28B H 0.7105 0.5102 0.0681 0.054 Uiso 1 1 calc R U . . .
C29 C 0.8857(5) 0.5357(3) 0.04101(17) 0.0507(15) Uani 1 1 d . . . . .
H29A H 0.8623 0.4985 0.0106 0.076 Uiso 1 1 calc R U . . .
H29B H 0.9417 0.5115 0.0657 0.076 Uiso 1 1 calc R U . . .
H29C H 0.9360 0.5831 0.0349 0.076 Uiso 1 1 calc R U . . .
C30 C 0.7041(4) 0.8028(2) 0.15112(14) 0.0266(10) Uani 1 1 d . . . . .
H30A H 0.7017 0.8473 0.1771 0.032 Uiso 1 1 calc R U . . .
H30B H 0.7954 0.8065 0.1422 0.032 Uiso 1 1 calc R U . . .
C31 C 0.6013(4) 0.8115(2) 0.10682(15) 0.0306(11) Uani 1 1 d . . . . .
H31A H 0.5090 0.8024 0.1142 0.037 Uiso 1 1 calc R U . . .
H31B H 0.6109 0.7713 0.0792 0.037 Uiso 1 1 calc R U . . .
C32 C 0.6198(5) 0.8931(2) 0.09201(16) 0.0372(12) Uani 1 1 d . . . . .
H32A H 0.5418 0.8992 0.0669 0.045 Uiso 1 1 calc R U . . .
H32B H 0.6190 0.9330 0.1208 0.045 Uiso 1 1 calc R U . . .
C33 C 0.7488(5) 0.9094(3) 0.07212(18) 0.0520(14) Uani 1 1 d . . . . .
H33A H 0.7569 0.9640 0.0661 0.078 Uiso 1 1 calc R U . . .
H33B H 0.7463 0.8741 0.0415 0.078 Uiso 1 1 calc R U . . .
H33C H 0.8267 0.9008 0.0959 0.078 Uiso 1 1 calc R U . . .
C34 C 0.7971(5) 0.4477(3) 0.18188(19) 0.0498(14) Uani 1 1 d . . . . .
H34 H 0.8412 0.4699 0.1587 0.060 Uiso 1 1 calc R U . . .
C35 C 0.7998(5) 0.3690(2) 0.18221(17) 0.0393(12) Uani 1 1 d . . . . .
H35 H 0.8411 0.3387 0.1588 0.047 Uiso 1 1 calc R U . . .
C36 C 0.7417(4) 0.3321(2) 0.21690(15) 0.0304(11) Uani 1 1 d . . . . .
C37 C 0.6804(5) 0.3838(2) 0.24828(16) 0.0377(12) Uani 1 1 d . . . . .
H37 H 0.6379 0.3644 0.2728 0.045 Uiso 1 1 calc R U . . .
C38 C 0.6817(5) 0.4619(3) 0.24361(19) 0.0482(14) Uani 1 1 d . . . . .
H38 H 0.6384 0.4939 0.2656 0.058 Uiso 1 1 calc R U . . .
C39 C 0.6831(4) 0.1479(2) 0.13601(15) 0.0240(10) Uani 1 1 d . . . . .
C40 C 0.5625(4) 0.1079(2) 0.14037(15) 0.0274(10) Uani 1 1 d . . . . .
H40 H 0.5441 0.1019 0.1719 0.033 Uiso 1 1 calc R U . . .
C41 C 0.4683(5) 0.0764(2) 0.09964(17) 0.0369(12) Uani 1 1 d . . . . .
H41 H 0.3865 0.0485 0.1032 0.044 Uiso 1 1 calc R U . . .
C42 C 0.4935(5) 0.0857(3) 0.05386(17) 0.0405(13) Uani 1 1 d . . . . .
H42 H 0.4281 0.0650 0.0259 0.049 Uiso 1 1 calc R U . . .
C43 C 0.6133(5) 0.1251(3) 0.04842(17) 0.0443(13) Uani 1 1 d . . . . .
H43 H 0.6313 0.1307 0.0168 0.053 Uiso 1 1 calc R U . . .
C44 C 0.7063(5) 0.1560(2) 0.08910(16) 0.0368(12) Uani 1 1 d . . . . .
H44 H 0.7882 0.1835 0.0852 0.044 Uiso 1 1 calc R U . . .
C45 C 0.8217(4) 0.1104(2) 0.22478(15) 0.0240(10) Uani 1 1 d . . . . .
C46 C 0.8028(4) 0.1168(2) 0.27258(15) 0.0287(11) Uani 1 1 d . . . . .
H46 H 0.7723 0.1634 0.2875 0.034 Uiso 1 1 calc R U . . .
C47 C 0.8277(5) 0.0560(2) 0.29922(16) 0.0351(12) Uani 1 1 d . . . . .
H47 H 0.8137 0.0611 0.3322 0.042 Uiso 1 1 calc R U . . .
C48 C 0.8729(4) -0.0124(2) 0.27808(15) 0.0304(11) Uani 1 1 d . . . . .
H48 H 0.8923 -0.0536 0.2966 0.037 Uiso 1 1 calc R U . . .
C49 C 0.8894(4) -0.0196(2) 0.22952(15) 0.0264(10) Uani 1 1 d . . . . .
H49 H 0.9182 -0.0665 0.2143 0.032 Uiso 1 1 calc R U . . .
C50 C 0.8642(4) 0.0409(2) 0.20357(15) 0.0261(10) Uani 1 1 d . . . . .
H50 H 0.8759 0.0354 0.1704 0.031 Uiso 1 1 calc R U . . .
C51 C 0.3358(5) 0.2345(2) 0.18543(15) 0.0353(12) Uani 1 1 d . . . . .
H51A H 0.3460 0.1917 0.1593 0.042 Uiso 1 1 calc R U . . .
H51B H 0.4279 0.2553 0.2026 0.042 Uiso 1 1 calc R U . . .
C52 C 0.2612(5) 0.1993(2) 0.22147(16) 0.0374(12) Uani 1 1 d . . . . .
H52A H 0.1657 0.1842 0.2060 0.045 Uiso 1 1 calc R U . . .
H52B H 0.2622 0.2397 0.2502 0.045 Uiso 1 1 calc R U . . .
C53 C 0.3220(5) 0.1279(2) 0.23860(16) 0.0344(12) Uani 1 1 d D . . . .
H53A H 0.3211 0.0873 0.2100 0.041 Uiso 1 1 calc R U . . .
H53B H 0.4173 0.1428 0.2543 0.041 Uiso 1 1 calc R U . . .
C54 C 0.2460(5) 0.0944(3) 0.27398(16) 0.0441(13) Uani 1 1 d D . . . .
H54A H 0.2849 0.0468 0.2827 0.066 Uiso 1 1 calc R U . . .
H54B H 0.1508 0.0814 0.2590 0.066 Uiso 1 1 calc R U . . .
H54C H 0.2526 0.1331 0.3035 0.066 Uiso 1 1 calc R U . . .
C55 C 0.3876(5) 0.3681(2) 0.13556(16) 0.0359(12) Uani 1 1 d . . . . .
H55A H 0.3483 0.4149 0.1246 0.043 Uiso 1 1 calc R U . . .
H55B H 0.4627 0.3868 0.1630 0.043 Uiso 1 1 calc R U . . .
C56 C 0.4445(5) 0.3248(3) 0.09419(17) 0.0423(13) Uani 1 1 d . . . . .
H56A H 0.3691 0.2973 0.0692 0.051 Uiso 1 1 calc R U . . .
H56B H 0.5005 0.2848 0.1067 0.051 Uiso 1 1 calc R U . . .
C57 C 0.5295(5) 0.3792(3) 0.07077(17) 0.0518(15) Uani 1 1 d D . . . .
H57A H 0.4730 0.4196 0.0590 0.062 Uiso 1 1 calc R U . . .
H57B H 0.6042 0.4065 0.0961 0.062 Uiso 1 1 calc R U . . .
C58 C 0.5880(6) 0.3413(3) 0.0297(2) 0.079(2) Uani 1 1 d D . . . .
H58A H 0.6426 0.3808 0.0173 0.118 Uiso 1 1 calc R U . . .
H58B H 0.5150 0.3162 0.0035 0.118 Uiso 1 1 calc R U . . .
H58C H 0.6452 0.3015 0.0408 0.118 Uiso 1 1 calc R U . . .
C59 C 0.1330(5) 0.2699(2) 0.10675(16) 0.0369(12) Uani 1 1 d . . . . .
H59A H 0.1741 0.2330 0.0844 0.044 Uiso 1 1 calc R U . . .
H59B H 0.0627 0.2388 0.1190 0.044 Uiso 1 1 calc R U . . .
C60 C 0.0641(5) 0.3282(3) 0.07724(17) 0.0458(14) Uani 1 1 d . . . . .
H60A H 0.1336 0.3682 0.0720 0.055 Uiso 1 1 calc R U . . .
H60B H 0.0017 0.3553 0.0963 0.055 Uiso 1 1 calc R U . . .
C61 C -0.0155(5) 0.2892(3) 0.02762(17) 0.0526(14) Uani 1 1 d D . . . .
H61A H -0.0804 0.2465 0.0328 0.063 Uiso 1 1 calc R U . . .
H61B H -0.0683 0.3284 0.0125 0.063 Uiso 1 1 calc R U . . .
C62 C 0.0712(6) 0.2559(3) -0.00692(18) 0.0628(17) Uani 1 1 d D . . . .
H62A H 0.0161 0.2395 -0.0393 0.094 Uiso 1 1 calc R U . . .
H62B H 0.1111 0.2105 0.0048 0.094 Uiso 1 1 calc R U . . .
H62C H 0.1434 0.2959 -0.0090 0.094 Uiso 1 1 calc R U . . .
C63 C 0.1847(5) 0.3730(2) 0.20041(17) 0.0438(13) Uani 1 1 d . . . . .
H63A H 0.1358 0.4117 0.1833 0.053 Uiso 1 1 calc R U . . .
H63B H 0.1180 0.3404 0.2134 0.053 Uiso 1 1 calc R U . . .
C64 C 0.2873(6) 0.4154(3) 0.24188(17) 0.0639(18) Uani 1 1 d . . . . .
H64A H 0.3274 0.4625 0.2309 0.077 Uiso 1 1 calc R U . . .
H64B H 0.3606 0.3811 0.2483 0.077 Uiso 1 1 calc R U . . .
C65 C 0.2409(7) 0.4419(4) 0.2903(2) 0.102(2) Uiso 1 1 d D . . . .
H65A H 0.2176 0.3952 0.3053 0.122 Uiso 1 1 calc R U . . .
H65B H 0.3162 0.4745 0.3129 0.122 Uiso 1 1 calc R U . . .
C66 C 0.1271(7) 0.4856(4) 0.2841(3) 0.109(2) Uiso 1 1 d D . . . .
H66A H 0.1449 0.5273 0.2649 0.163 Uiso 1 1 calc R U . . .
H66B H 0.1102 0.5090 0.3162 0.163 Uiso 1 1 calc R U . . .
H66C H 0.0476 0.4508 0.2671 0.163 Uiso 1 1 calc R U . . .
C67 C 0.8228(5) 0.4352(3) 0.50713(19) 0.0488(14) Uani 1 1 d . . . . .
H67 H 0.8630 0.4554 0.4824 0.059 Uiso 1 1 calc R U . . .
C68 C 0.8273(5) 0.3564(2) 0.50942(16) 0.0340(11) Uani 1 1 d . . . . .
H68 H 0.8693 0.3251 0.4867 0.041 Uiso 1 1 calc R U . . .
C69 C 0.7704(4) 0.3219(2) 0.54499(15) 0.0281(10) Uani 1 1 d . . . . .
C70 C 0.7108(5) 0.3756(2) 0.57591(17) 0.0401(13) Uani 1 1 d . . . . .
H70 H 0.6694 0.3578 0.6011 0.048 Uiso 1 1 calc R U . . .
C71 C 0.7120(6) 0.4532(3) 0.5699(2) 0.0559(16) Uani 1 1 d . . . . .
H71 H 0.6697 0.4864 0.5915 0.067 Uiso 1 1 calc R U . . .
C72 C 0.6890(4) 0.1332(2) 0.46917(14) 0.0235(10) Uani 1 1 d . . . . .
C73 C 0.5717(4) 0.0949(2) 0.47854(15) 0.0257(10) Uani 1 1 d . . . . .
H73 H 0.5627 0.0906 0.5113 0.031 Uiso 1 1 calc R U . . .
C74 C 0.4681(4) 0.0629(2) 0.44115(16) 0.0300(11) Uani 1 1 d . . . . .
H74 H 0.3893 0.0363 0.4483 0.036 Uiso 1 1 calc R U . . .
C75 C 0.4786(5) 0.0696(2) 0.39325(17) 0.0372(12) Uani 1 1 d . . . . .
H75 H 0.4067 0.0483 0.3675 0.045 Uiso 1 1 calc R U . . .
C76 C 0.5928(5) 0.1070(3) 0.38322(17) 0.0396(13) Uani 1 1 d . . . . .
H76 H 0.6003 0.1115 0.3504 0.047 Uiso 1 1 calc R U . . .
C77 C 0.6980(5) 0.1384(2) 0.42061(16) 0.0335(11) Uani 1 1 d . . . . .
H77 H 0.7772 0.1639 0.4130 0.040 Uiso 1 1 calc R U . . .
C78 C 0.8419(4) 0.1007(2) 0.55586(15) 0.0241(10) Uani 1 1 d . . . . .
C79 C 0.8261(4) 0.1107(2) 0.60475(15) 0.0306(11) Uani 1 1 d . . . . .
H79 H 0.7974 0.1585 0.6189 0.037 Uiso 1 1 calc R U . . .
C80 C 0.8516(4) 0.0520(2) 0.63282(16) 0.0340(11) Uani 1 1 d . . . . .
H80 H 0.8404 0.0597 0.6661 0.041 Uiso 1 1 calc R U . . .
C81 C 0.8935(4) -0.0179(2) 0.61290(16) 0.0320(11) Uani 1 1 d . . . . .
H81 H 0.9118 -0.0580 0.6324 0.038 Uiso 1 1 calc R U . . .
C82 C 0.9085(4) -0.0290(2) 0.56424(15) 0.0280(11) Uani 1 1 d . . . . .
H82 H 0.9366 -0.0770 0.5502 0.034 Uiso 1 1 calc R U . . .
C83 C 0.8828(4) 0.0292(2) 0.53628(15) 0.0241(10) Uani 1 1 d . . . . .
H83 H 0.8930 0.0208 0.5029 0.029 Uiso 1 1 calc R U . . .
C84 C 0.4475(4) 0.2875(2) 0.45973(16) 0.0352(11) Uani 1 1 d . . . . .
H84A H 0.5271 0.2821 0.4844 0.042 Uiso 1 1 calc R U . . .
H84B H 0.4331 0.2395 0.4352 0.042 Uiso 1 1 calc R U . . .
C85 C 0.4801(5) 0.3573(3) 0.43452(18) 0.0474(14) Uani 1 1 d . . . . .
H85A H 0.3945 0.3753 0.4193 0.057 Uiso 1 1 calc R U . . .
H85B H 0.5280 0.4008 0.4593 0.057 Uiso 1 1 calc R U . . .
C86 C 0.5665(5) 0.3388(3) 0.39579(19) 0.0551(15) Uani 1 1 d . . . . .
H86A H 0.6032 0.3887 0.3871 0.066 Uiso 1 1 calc R U . . .
H86B H 0.6442 0.3121 0.4098 0.066 Uiso 1 1 calc R U . . .
C87 C 0.4940(6) 0.2880(3) 0.34991(18) 0.0655(17) Uani 1 1 d . . . . .
H87A H 0.5576 0.2773 0.3273 0.098 Uiso 1 1 calc R U . . .
H87B H 0.4204 0.3153 0.3345 0.098 Uiso 1 1 calc R U . . .
H87C H 0.4566 0.2384 0.3580 0.098 Uiso 1 1 calc R U . . .
C88 C 0.2785(5) 0.2039(2) 0.51530(15) 0.0321(11) Uani 1 1 d . . . . .
H88A H 0.1867 0.1994 0.5237 0.039 Uiso 1 1 calc R U . . .
H88B H 0.2839 0.1587 0.4901 0.039 Uiso 1 1 calc R U . . .
C89 C 0.3805(5) 0.1988(2) 0.56033(15) 0.0329(11) Uani 1 1 d . . . . .
H89A H 0.3710 0.2415 0.5866 0.039 Uiso 1 1 calc R U . . .
H89B H 0.4729 0.2065 0.5527 0.039 Uiso 1 1 calc R U . . .
C90 C 0.3622(5) 0.1199(2) 0.57860(16) 0.0360(12) Uani 1 1 d . . . . .
H90A H 0.3572 0.0773 0.5507 0.043 Uiso 1 1 calc R U . . .
H90B H 0.4431 0.1147 0.6027 0.043 Uiso 1 1 calc R U . . .
C91 C 0.2384(5) 0.1088(3) 0.60178(17) 0.0496(14) Uani 1 1 d . . . . .
H91A H 0.2312 0.0561 0.6108 0.074 Uiso 1 1 calc R U . . .
H91B H 0.1578 0.1152 0.5785 0.074 Uiso 1 1 calc R U . . .
H91C H 0.2458 0.1480 0.6311 0.074 Uiso 1 1 calc R U . . .
C92 C 0.3260(5) 0.3757(2) 0.53657(15) 0.0371(12) Uani 1 1 d . . . . .
H92A H 0.4071 0.3708 0.5607 0.045 Uiso 1 1 calc R U . . .
H92B H 0.3433 0.4238 0.5220 0.045 Uiso 1 1 calc R U . . .
C93 C 0.2058(5) 0.3844(2) 0.56280(17) 0.0416(13) Uani 1 1 d . . . . .
H93A H 0.1832 0.3346 0.5748 0.050 Uiso 1 1 calc R U . . .
H93B H 0.1266 0.3943 0.5394 0.050 Uiso 1 1 calc R U . . .
C94 C 0.2336(6) 0.4510(3) 0.60563(18) 0.0541(15) Uani 1 1 d . . . . .
H94A H 0.3027 0.4370 0.6315 0.065 Uiso 1 1 calc R U . . .
H94B H 0.2705 0.4989 0.5947 0.065 Uiso 1 1 calc R U . . .
C95 C 0.1087(6) 0.4680(3) 0.6265(2) 0.079(2) Uani 1 1 d . . . . .
H95A H 0.1319 0.5099 0.6546 0.119 Uiso 1 1 calc R U . . .
H95B H 0.0710 0.4205 0.6371 0.119 Uiso 1 1 calc R U . . .
H95C H 0.0417 0.4847 0.6016 0.119 Uiso 1 1 calc R U . . .
C96 C 0.1557(4) 0.3019(2) 0.44599(15) 0.0334(11) Uani 1 1 d . . . . .
H96A H 0.0747 0.2948 0.4614 0.040 Uiso 1 1 calc R U . A 1
H96B H 0.1615 0.3560 0.4381 0.040 Uiso 1 1 calc R U . A 1
C97B C 0.1350(6) 0.2457(3) 0.39881(19) 0.0571(16) Uani 0.27(2) 1 d . . P B 1
H97A H 0.2054 0.2615 0.3801 0.068 Uiso 0.27(2) 1 calc R U P B 1
H97B H 0.1529 0.1931 0.4072 0.068 Uiso 0.27(2) 1 calc R U P B 1
C98B C 0.008(2) 0.2370(12) 0.3666(9) 0.031(6) Uiso 0.27(2) 1 d . . P B 1
H98A H -0.0671 0.2262 0.3845 0.037 Uiso 0.27(2) 1 calc R U P B 1
H98B H 0.0049 0.1931 0.3397 0.037 Uiso 0.27(2) 1 calc R U P B 1
C99B C -0.006(4) 0.3209(16) 0.3448(11) 0.068(9) Uiso 0.27(2) 1 d . . P B 1
H99A H -0.0950 0.3386 0.3476 0.102 Uiso 0.27(2) 1 calc R U P B 1
H99B H 0.0047 0.3133 0.3104 0.102 Uiso 0.27(2) 1 calc R U P B 1
H99C H 0.0647 0.3605 0.3635 0.102 Uiso 0.27(2) 1 calc R U P B 1
C97 C 0.1350(6) 0.2457(3) 0.39881(19) 0.0571(16) Uani 0.73(2) 1 d . . P B 2
H97C H 0.2238 0.2407 0.3883 0.068 Uiso 0.73(2) 1 calc R U P B 2
H97D H 0.1015 0.1934 0.4051 0.068 Uiso 0.73(2) 1 calc R U P B 2
C98 C 0.0397(14) 0.2680(9) 0.3581(4) 0.094(4) Uani 0.73(2) 1 d . . P B 2
H98C H 0.0962 0.2993 0.3404 0.113 Uiso 0.73(2) 1 calc R U P B 2
H98D H 0.0076 0.2184 0.3358 0.113 Uiso 0.73(2) 1 calc R U P B 2
C99 C -0.0748(11) 0.3076(6) 0.3610(4) 0.069(4) Uani 0.73(2) 1 d . . P B 2
H99D H -0.1179 0.3141 0.3281 0.103 Uiso 0.73(2) 1 calc R U P B 2
H99E H -0.1385 0.2774 0.3761 0.103 Uiso 0.73(2) 1 calc R U P B 2
H99F H -0.0488 0.3593 0.3808 0.103 Uiso 0.73(2) 1 calc R U P B 2
N1 N 0.2154(3) 0.76962(18) 0.11448(12) 0.0264(8) Uani 1 1 d . . . . .
N2 N 0.2119(4) 0.5288(2) 0.12835(16) 0.0479(11) Uani 1 1 d . . . . .
N3 N 0.7406(4) 0.25481(18) 0.22231(12) 0.0288(9) Uani 1 1 d . . . . .
N4 N 0.7374(5) 0.4969(2) 0.21165(17) 0.0526(12) Uani 1 1 d . . . . .
N5 N 0.7675(4) 0.24569(18) 0.55147(12) 0.0287(9) Uani 1 1 d . . . . .
N6 N 0.7670(5) 0.4860(2) 0.53650(17) 0.0539(13) Uani 1 1 d . . . . .
O1 O 0.0310(3) 0.82374(14) 0.16737(10) 0.0295(7) Uani 1 1 d . . . . .
O2 O 0.9378(3) 0.21008(15) 0.17282(11) 0.0358(8) Uani 1 1 d . . . . .
O3 O 0.9495(3) 0.19163(15) 0.49720(10) 0.0320(7) Uani 1 1 d . . . . .
P1 P 0.15965(11) 0.83776(6) 0.14823(4) 0.0238(3) Uani 1 1 d . . . . .
P2 P 0.67957(11) 0.71321(6) 0.17541(4) 0.0246(3) Uani 1 1 d . . . . .
P3 P 0.80670(12) 0.19044(6) 0.18939(4) 0.0257(3) Uani 1 1 d . . . . .
P4 P 0.26063(13) 0.31098(6) 0.15732(4) 0.0299(3) Uani 1 1 d . . . . .
P5 P 0.82445(12) 0.17734(6) 0.51836(4) 0.0259(3) Uani 1 1 d . . . . .
P6 P 0.30125(12) 0.29278(6) 0.48962(4) 0.0276(3) Uani 1 1 d . . . . .

loop_
_atom_site_aniso_label
_atom_site_aniso_U_11
_atom_site_aniso_U_22
_atom_site_aniso_U_33
_atom_site_aniso_U_23
_atom_site_aniso_U_13
_atom_site_aniso_U_12
C1 0.040(3) 0.037(3) 0.047(3) -0.007(3) -0.001(3) 0.021(3)
C2 0.035(3) 0.028(2) 0.037(3) 0.000(2) 0.002(2) 0.013(2)
C3 0.022(3) 0.029(2) 0.026(2) 0.003(2) -0.003(2) 0.007(2)
C4 0.028(3) 0.031(2) 0.034(3) 0.007(2) 0.011(2) 0.007(2)
C5 0.044(3) 0.035(3) 0.054(3) 0.018(2) 0.002(3) 0.003(3)
C6 0.016(2) 0.023(2) 0.028(2) 0.0063(19) -0.001(2) 0.0006(19)
C7 0.027(3) 0.028(2) 0.030(3) 0.003(2) 0.000(2) -0.002(2)
C8 0.034(3) 0.042(3) 0.027(3) 0.015(2) -0.003(2) -0.004(2)
C9 0.033(3) 0.031(3) 0.048(3) 0.022(2) -0.006(2) -0.005(2)
C10 0.031(3) 0.028(2) 0.046(3) 0.010(2) 0.003(2) 0.007(2)
C11 0.026(3) 0.029(2) 0.036(3) 0.003(2) 0.002(2) 0.002(2)
C12 0.019(2) 0.021(2) 0.029(2) 0.0050(18) 0.007(2) 0.0065(19)
C13 0.030(3) 0.022(2) 0.027(2) 0.0110(19) 0.006(2) 0.006(2)
C14 0.026(3) 0.034(3) 0.035(3) 0.000(2) 0.004(2) 0.003(2)
C15 0.031(3) 0.035(3) 0.037(3) -0.001(2) 0.001(2) 0.008(2)
C16 0.040(3) 0.047(3) 0.025(3) 0.006(2) 0.005(2) 0.012(3)
C17 0.032(3) 0.032(2) 0.032(3) 0.008(2) 0.012(2) 0.008(2)
C18 0.021(3) 0.031(2) 0.032(3) 0.004(2) 0.007(2) 0.004(2)
C19 0.035(3) 0.035(3) 0.049(3) 0.007(2) 0.017(3) 0.003(2)
C20 0.035(3) 0.042(3) 0.039(3) 0.010(2) 0.009(3) -0.007(2)
C21 0.059(4) 0.072(4) 0.041(3) 0.014(3) 0.009(3) 0.008(3)
C22 0.020(3) 0.031(2) 0.035(3) 0.010(2) 0.005(2) 0.009(2)
C23 0.041(3) 0.033(3) 0.047(3) -0.006(2) -0.005(3) 0.006(2)
C24 0.045(4) 0.134(6) 0.059(4) -0.040(4) -0.017(3) 0.036(4)
C25 0.070(5) 0.075(4) 0.075(4) 0.011(3) -0.020(4) 0.015(4)
C26 0.035(3) 0.027(2) 0.033(3) 0.004(2) 0.010(2) 0.002(2)
C27 0.031(3) 0.030(2) 0.034(3) 0.000(2) 0.013(2) 0.009(2)
C28 0.043(3) 0.053(3) 0.038(3) -0.003(2) 0.013(3) 0.005(3)
C29 0.047(4) 0.057(3) 0.046(3) -0.006(3) 0.015(3) 0.004(3)
C30 0.021(3) 0.027(2) 0.033(3) 0.001(2) 0.007(2) 0.007(2)
C31 0.026(3) 0.029(2) 0.037(3) 0.007(2) 0.004(2) 0.007(2)
C32 0.038(3) 0.033(3) 0.039(3) 0.008(2) -0.001(2) 0.003(2)
C33 0.042(4) 0.060(3) 0.058(4) 0.030(3) 0.009(3) -0.001(3)
C34 0.042(4) 0.041(3) 0.071(4) 0.024(3) 0.010(3) 0.003(3)
C35 0.041(3) 0.029(3) 0.052(3) 0.015(2) 0.012(3) 0.006(2)
C36 0.026(3) 0.029(2) 0.032(3) 0.004(2) -0.007(2) 0.004(2)
C37 0.044(3) 0.030(3) 0.039(3) 0.006(2) 0.004(3) 0.006(2)
C38 0.058(4) 0.029(3) 0.056(4) 0.000(3) 0.001(3) 0.015(3)
C39 0.027(3) 0.022(2) 0.028(2) 0.0089(18) 0.011(2) 0.011(2)
C40 0.028(3) 0.030(2) 0.027(2) 0.009(2) 0.008(2) 0.005(2)
C41 0.029(3) 0.034(3) 0.046(3) 0.004(2) 0.000(2) 0.005(2)
C42 0.042(3) 0.042(3) 0.035(3) 0.003(2) -0.005(3) 0.013(3)
C43 0.048(4) 0.059(3) 0.025(3) 0.004(2) 0.004(3) 0.009(3)
C44 0.033(3) 0.043(3) 0.038(3) 0.012(2) 0.013(3) 0.003(2)
C45 0.018(2) 0.024(2) 0.029(2) 0.0079(19) -0.001(2) 0.0017(19)
C46 0.028(3) 0.028(2) 0.029(3) -0.001(2) 0.004(2) 0.005(2)
C47 0.040(3) 0.036(3) 0.029(3) 0.006(2) 0.004(2) 0.006(2)
C48 0.024(3) 0.030(3) 0.037(3) 0.009(2) 0.002(2) 0.000(2)
C49 0.024(3) 0.020(2) 0.034(3) 0.001(2) 0.002(2) 0.0040(19)
C50 0.020(3) 0.029(2) 0.028(2) 0.002(2) 0.002(2) 0.003(2)
C51 0.043(3) 0.033(3) 0.034(3) 0.008(2) 0.011(2) 0.016(2)
C52 0.039(3) 0.034(3) 0.042(3) 0.009(2) 0.011(3) 0.008(2)
C53 0.039(3) 0.029(2) 0.037(3) 0.011(2) 0.007(2) 0.002(2)
C54 0.046(3) 0.043(3) 0.042(3) 0.016(2) 0.000(3) -0.003(3)
C55 0.034(3) 0.030(2) 0.042(3) 0.006(2) 0.002(2) 0.002(2)
C56 0.046(3) 0.043(3) 0.043(3) 0.010(2) 0.018(3) 0.005(3)
C57 0.051(4) 0.057(3) 0.049(3) 0.009(3) 0.018(3) -0.004(3)
C58 0.099(6) 0.069(4) 0.077(4) 0.001(3) 0.054(4) 0.001(4)
C59 0.038(3) 0.032(3) 0.045(3) 0.013(2) 0.017(3) 0.003(2)
C60 0.049(4) 0.045(3) 0.052(3) 0.019(3) 0.019(3) 0.019(3)
C61 0.040(4) 0.073(4) 0.043(3) 0.023(3) -0.002(3) -0.013(3)
C62 0.084(5) 0.055(3) 0.047(3) 0.008(3) 0.006(3) -0.002(3)
C63 0.054(4) 0.033(3) 0.051(3) 0.011(2) 0.022(3) 0.016(3)
C64 0.106(6) 0.050(3) 0.037(3) -0.004(3) 0.016(3) 0.024(3)
C67 0.046(4) 0.039(3) 0.066(4) 0.023(3) 0.010(3) 0.004(3)
C68 0.030(3) 0.032(3) 0.042(3) 0.014(2) 0.003(2) 0.010(2)
C69 0.019(3) 0.027(2) 0.036(3) 0.006(2) -0.004(2) 0.002(2)
C70 0.048(3) 0.028(3) 0.046(3) 0.004(2) 0.012(3) 0.009(2)
C71 0.065(4) 0.031(3) 0.074(4) 0.004(3) 0.019(3) 0.015(3)
C72 0.021(3) 0.023(2) 0.028(2) 0.0061(19) 0.005(2) 0.0078(19)
C73 0.024(3) 0.023(2) 0.032(3) 0.0072(19) 0.006(2) 0.007(2)
C74 0.022(3) 0.030(2) 0.040(3) 0.009(2) 0.004(2) 0.008(2)
C75 0.036(3) 0.033(3) 0.039(3) 0.002(2) -0.001(2) 0.006(2)
C76 0.046(4) 0.050(3) 0.028(3) 0.011(2) 0.014(3) 0.012(3)
C77 0.034(3) 0.037(3) 0.034(3) 0.009(2) 0.012(2) 0.003(2)
C78 0.015(2) 0.023(2) 0.033(3) 0.0015(19) 0.004(2) -0.0005(19)
C79 0.030(3) 0.028(2) 0.031(3) 0.000(2) 0.000(2) 0.008(2)
C80 0.032(3) 0.040(3) 0.028(3) 0.000(2) 0.002(2) 0.008(2)
C81 0.024(3) 0.032(3) 0.039(3) 0.010(2) -0.002(2) 0.003(2)
C82 0.024(3) 0.025(2) 0.035(3) 0.006(2) 0.001(2) 0.007(2)
C83 0.018(2) 0.026(2) 0.026(2) 0.0012(19) 0.000(2) 0.0010(19)
C84 0.027(3) 0.035(3) 0.042(3) 0.009(2) 0.000(2) 0.004(2)
C85 0.039(3) 0.044(3) 0.062(4) 0.016(3) 0.011(3) 0.002(3)
C86 0.046(4) 0.055(3) 0.069(4) 0.017(3) 0.023(3) -0.006(3)
C87 0.074(5) 0.075(4) 0.055(4) 0.031(3) 0.010(3) 0.014(4)
C88 0.033(3) 0.028(2) 0.034(3) 0.002(2) 0.005(2) 0.003(2)
C89 0.032(3) 0.035(3) 0.031(3) 0.004(2) 0.002(2) 0.007(2)
C90 0.039(3) 0.034(3) 0.036(3) 0.010(2) 0.003(2) 0.005(2)
C91 0.039(3) 0.059(3) 0.052(3) 0.015(3) 0.007(3) -0.005(3)
C92 0.042(3) 0.031(3) 0.037(3) 0.010(2) -0.002(2) 0.004(2)
C93 0.043(3) 0.029(3) 0.054(3) 0.003(2) 0.013(3) 0.007(2)
C94 0.069(4) 0.042(3) 0.049(3) -0.003(3) 0.008(3) 0.013(3)
C95 0.099(6) 0.076(4) 0.063(4) -0.013(3) 0.022(4) 0.036(4)
C96 0.026(3) 0.039(3) 0.036(3) 0.008(2) 0.006(2) 0.003(2)
C97B 0.065(4) 0.041(3) 0.055(4) -0.003(3) -0.014(3) 0.012(3)
C97 0.065(4) 0.041(3) 0.055(4) -0.003(3) -0.014(3) 0.012(3)
C98 0.086(10) 0.107(12) 0.073(8) 0.013(8) -0.034(7) 0.000(8)
C99 0.052(7) 0.084(7) 0.064(7) 0.002(5) -0.007(5) 0.020(5)
N1 0.018(2) 0.0262(19) 0.034(2) 0.0047(16) 0.0043(17) -0.0010(16)
N2 0.049(3) 0.030(2) 0.062(3) 0.007(2) 0.000(2) 0.010(2)
N3 0.034(2) 0.0192(18) 0.033(2) 0.0029(16) 0.0040(18) 0.0050(17)
N4 0.057(3) 0.028(2) 0.073(3) 0.014(2) 0.006(3) 0.005(2)
N5 0.029(2) 0.0235(19) 0.036(2) 0.0060(17) 0.0084(19) 0.0056(17)
N6 0.062(3) 0.030(2) 0.074(3) 0.019(2) 0.013(3) 0.014(2)
O1 0.0218(18) 0.0284(16) 0.0402(18) 0.0062(14) 0.0105(15) 0.0013(13)
O2 0.0246(19) 0.0374(17) 0.049(2) 0.0151(15) 0.0096(16) 0.0018(15)
O3 0.0229(18) 0.0302(16) 0.0454(19) 0.0092(14) 0.0110(16) 0.0017(14)
P1 0.0202(7) 0.0234(6) 0.0282(6) 0.0047(5) 0.0042(5) 0.0037(5)
P2 0.0204(7) 0.0245(6) 0.0292(7) 0.0046(5) 0.0038(5) 0.0031(5)
P3 0.0224(7) 0.0239(6) 0.0319(7) 0.0074(5) 0.0057(6) 0.0010(5)
P4 0.0361(8) 0.0254(6) 0.0313(7) 0.0081(5) 0.0097(6) 0.0073(6)
P5 0.0209(7) 0.0236(6) 0.0346(7) 0.0066(5) 0.0061(6) 0.0038(5)
P6 0.0236(7) 0.0261(6) 0.0323(7) 0.0060(5) 0.0020(6) 0.0012(5)

loop_
_atom_type_symbol
_atom_type_description
_atom_type_scat_dispersion_real
_atom_type_scat_dispersion_imag
_atom_type_scat_source
C C 0.0033 0.0016 'International Tables Vol C Tables 4.2.6.8 and 6.1.1.4'
H H 0.0000 0.0000 'International Tables Vol C Tables 4.2.6.8 and 6.1.1.4'
N N 0.0061 0.0033 'International Tables Vol C Tables 4.2.6.8 and 6.1.1.4'
O O 0.0106 0.0060 'International Tables Vol C Tables 4.2.6.8 and 6.1.1.4'
P P 0.1023 0.0942 'International Tables Vol C Tables 4.2.6.8 and 6.1.1.4'

loop_
_geom_angle_atom_site_label_1
_geom_angle_atom_site_label_2
_geom_angle_atom_site_label_3
_geom_angle
_geom_angle_site_symmetry_1
_geom_angle_site_symmetry_3
_geom_angle_publ_flag
N2 C1 C2 125.4(4) . . ?
C1 C2 C3 120.8(4) . . ?
N1 C3 C2 119.4(4) . . ?
N1 C3 C4 126.6(4) . . ?
C2 C3 C4 114.0(4) . . ?
C5 C4 C3 120.5(4) . . ?
N2 C5 C4 125.8(4) . . ?
C11 C6 C7 118.7(4) . . ?
C11 C6 P1 118.3(3) . . ?
C7 C6 P1 122.8(3) . . ?
C8 C7 C6 120.3(4) . . ?
C7 C8 C9 119.8(4) . . ?
C10 C9 C8 120.1(4) . . ?
C11 C10 C9 119.9(4) . . ?
C10 C11 C6 121.1(4) . . ?
C17 C12 C13 118.0(4) . . ?
C17 C12 P1 120.2(3) . . ?
C13 C12 P1 121.6(3) . . ?
C14 C13 C12 121.0(4) . . ?
C15 C14 C13 120.0(4) . . ?
C16 C15 C14 119.9(5) . . ?
C15 C16 C17 120.5(4) . . ?
C16 C17 C12 120.5(4) . . ?
C19 C18 P2 114.6(3) . . ?
C18 C19 C20 113.0(3) . . ?
C21 C20 C19 113.4(4) . . ?
C23 C22 P2 115.7(3) . . ?
C24 C23 C22 113.6(4) . . ?
C25 C24 C23 118.3(5) . . ?
C27 C26 P2 113.0(3) . . ?
C28 C27 C26 112.6(4) . . ?
C27 C28 C29 113.4(4) . . ?
C31 C30 P2 115.1(3) . . ?
C30 C31 C32 111.6(4) . . ?
C33 C32 C31 114.4(4) . . ?
N4 C34 C35 125.7(5) . . ?
C34 C35 C36 120.7(4) . . ?
N3 C36 C35 126.9(4) . . ?
N3 C36 C37 119.7(4) . . ?
C35 C36 C37 113.5(4) . . ?
C38 C37 C36 120.4(4) . . ?
N4 C38 C37 126.4(5) . . ?
C40 C39 C44 117.8(4) . . ?
C40 C39 P3 121.5(3) . . ?
C44 C39 P3 120.7(3) . . ?
C41 C40 C39 121.2(4) . . ?
C42 C41 C40 119.8(4) . . ?
C41 C42 C43 120.3(5) . . ?
C44 C43 C42 119.5(5) . . ?
C43 C44 C39 121.5(4) . . ?
C46 C45 C50 118.5(4) . . ?
C46 C45 P3 123.2(3) . . ?
C50 C45 P3 118.1(3) . . ?
C45 C46 C47 120.7(4) . . ?
C46 C47 C48 120.4(4) . . ?
C49 C48 C47 118.9(4) . . ?
C50 C49 C48 120.0(4) . . ?
C49 C50 C45 121.5(4) . . ?
C52 C51 P4 116.7(3) . . ?
C51 C52 C53 113.2(4) . . ?
C54 C53 C52 111.9(4) . . ?
C56 C55 P4 114.4(3) . . ?
C55 C56 C57 112.1(4) . . ?
C58 C57 C56 115.4(4) . . ?
C60 C59 P4 116.1(3) . . ?
C59 C60 C61 112.9(4) . . ?
C62 C61 C60 113.8(4) . . ?
C64 C63 P4 112.2(4) . . ?
C63 C64 C65 118.3(5) . . ?
C66 C65 C64 112.0(6) . . ?
N6 C67 C68 126.1(5) . . ?
C67 C68 C69 120.6(4) . . ?
N5 C69 C68 126.9(4) . . ?
N5 C69 C70 119.7(4) . . ?
C68 C69 C70 113.4(4) . . ?
C71 C70 C69 120.7(5) . . ?
N6 C71 C70 126.0(5) . . ?
C73 C72 C77 117.6(4) . . ?
C73 C72 P5 121.5(3) . . ?
C77 C72 P5 120.9(3) . . ?
C74 C73 C72 121.2(4) . . ?
C73 C74 C75 120.2(4) . . ?
C76 C75 C74 119.6(5) . . ?
C75 C76 C77 120.5(4) . . ?
C76 C77 C72 120.9(4) . . ?
C79 C78 C83 117.8(4) . . ?
C79 C78 P5 123.3(3) . . ?
C83 C78 P5 118.7(3) . . ?
C80 C79 C78 120.7(4) . . ?
C79 C80 C81 120.5(4) . . ?
C80 C81 C82 119.5(4) . . ?
C83 C82 C81 120.0(4) . . ?
C82 C83 C78 121.4(4) . . ?
C85 C84 P6 115.4(3) . . ?
C86 C85 C84 113.1(4) . . ?
C87 C86 C85 114.7(4) . . ?
C89 C88 P6 114.5(3) . . ?
C88 C89 C90 112.2(4) . . ?
C91 C90 C89 114.4(4) . . ?
C93 C92 P6 113.1(3) . . ?
C92 C93 C94 112.3(4) . . ?
C95 C94 C93 112.3(5) . . ?
C97B C96 P6 116.2(3) . . ?
C98B C97B C96 119.7(10) . . ?
C97B C98B C99B 106.3(19) . . ?
C3 N1 P1 125.6(3) . . ?
C5 N2 C1 113.5(4) . . ?
C36 N3 P3 124.6(3) . . ?
C38 N4 C34 113.3(4) . . ?
C69 N5 P5 125.8(3) . . ?
C71 N6 C67 113.3(4) . . ?
O1 P1 N1 121.19(17) . . ?
O1 P1 C6 110.95(17) . . ?
N1 P1 C6 103.57(18) . . ?
O1 P1 C12 108.33(17) . . ?
N1 P1 C12 108.45(18) . . ?
C6 P1 C12 102.80(18) . . ?
C22 P2 C30 110.6(2) . . ?
C22 P2 C18 109.7(2) . . ?
C30 P2 C18 108.72(18) . . ?
C22 P2 C26 108.11(19) . . ?
C30 P2 C26 109.97(19) . . ?
C18 P2 C26 109.75(19) . . ?
O2 P3 N3 121.05(18) . . ?
O2 P3 C45 110.13(18) . . ?
N3 P3 C45 103.88(18) . . ?
O2 P3 C39 108.12(18) . . ?
N3 P3 C39 109.38(19) . . ?
C45 P3 C39 102.74(18) . . ?
C59 P4 C51 109.9(2) . . ?
C59 P4 C55 108.7(2) . . ?
C51 P4 C55 109.3(2) . . ?
C59 P4 C63 108.8(2) . . ?
C51 P4 C63 110.4(2) . . ?
C55 P4 C63 109.8(2) . . ?
O3 P5 N5 121.72(18) . . ?
O3 P5 C78 110.65(17) . . ?
N5 P5 C78 103.86(18) . . ?
O3 P5 C72 108.40(18) . . ?
N5 P5 C72 108.51(18) . . ?
C78 P5 C72 101.88(19) . . ?
C92 P6 C96 109.0(2) . . ?
C92 P6 C88 110.1(2) . . ?
C96 P6 C88 110.0(2) . . ?
C92 P6 C84 110.2(2) . . ?
C96 P6 C84 109.5(2) . . ?
C88 P6 C84 108.0(2) . . ?

loop_
_geom_bond_atom_site_label_1
_geom_bond_atom_site_label_2
_geom_bond_distance
_geom_bond_site_symmetry_2
_geom_bond_publ_flag
C1 N2 1.348(6) . ?
C1 C2 1.373(6) . ?
C2 C3 1.405(5) . ?
C3 N1 1.358(5) . ?
C3 C4 1.414(5) . ?
C4 C5 1.366(5) . ?
C5 N2 1.347(5) . ?
C6 C11 1.388(5) . ?
C6 C7 1.395(5) . ?
C6 P1 1.813(4) . ?
C7 C8 1.383(5) . ?
C8 C9 1.387(6) . ?
C9 C10 1.378(5) . ?
C10 C11 1.374(6) . ?
C12 C17 1.392(5) . ?
C12 C13 1.401(5) . ?
C12 P1 1.816(4) . ?
C13 C14 1.383(6) . ?
C14 C15 1.380(6) . ?
C15 C16 1.376(6) . ?
C16 C17 1.389(6) . ?
C18 C19 1.521(5) . ?
C18 P2 1.792(4) . ?
C19 C20 1.524(5) . ?
C20 C21 1.507(6) . ?
C22 C23 1.532(5) . ?
C22 P2 1.786(4) . ?
C23 C24 1.516(7) . ?
C24 C25 1.428(7) . ?
C26 C27 1.525(5) . ?
C26 P2 1.799(4) . ?
C27 C28 1.509(5) . ?
C28 C29 1.525(6) . ?
C30 C31 1.517(6) . ?
C30 P2 1.791(4) . ?
C31 C32 1.531(5) . ?
C32 C33 1.515(6) . ?
C34 N4 1.350(5) . ?
C34 C35 1.365(6) . ?
C35 C36 1.411(6) . ?
C36 N3 1.364(5) . ?
C36 C37 1.411(5) . ?
C37 C38 1.374(6) . ?
C38 N4 1.319(6) . ?
C39 C40 1.383(5) . ?
C39 C44 1.396(5) . ?
C39 P3 1.818(4) . ?
C40 C41 1.382(6) . ?
C41 C42 1.376(6) . ?
C42 C43 1.381(6) . ?
C43 C44 1.373(6) . ?
C45 C46 1.375(5) . ?
C45 C50 1.393(5) . ?
C45 P3 1.811(4) . ?
C46 C47 1.385(6) . ?
C47 C48 1.390(5) . ?
C48 C49 1.389(5) . ?
C49 C50 1.370(5) . ?
C51 C52 1.516(5) . ?
C51 P4 1.784(4) . ?
C52 C53 1.519(6) . ?
C53 C54 1.496(5) . ?
C55 C56 1.507(5) . ?
C55 P4 1.791(4) . ?
C56 C57 1.508(6) . ?
C57 C58 1.473(5) . ?
C59 C60 1.526(6) . ?
C59 P4 1.783(5) . ?
C60 C61 1.531(6) . ?
C61 C62 1.490(5) . ?
C63 C64 1.494(7) . ?
C63 P4 1.803(4) . ?
C64 C65 1.528(7) . ?
C65 C66 1.417(6) . ?
C67 N6 1.337(5) . ?
C67 C68 1.376(5) . ?
C68 C69 1.405(5) . ?
C69 N5 1.353(5) . ?
C69 C70 1.414(5) . ?
C70 C71 1.373(6) . ?
C71 N6 1.330(6) . ?
C72 C73 1.390(5) . ?
C72 C77 1.394(5) . ?
C72 P5 1.819(4) . ?
C73 C74 1.379(6) . ?
C74 C75 1.385(6) . ?
C75 C76 1.364(6) . ?
C76 C77 1.387(6) . ?
C78 C79 1.395(5) . ?
C78 C83 1.400(5) . ?
C78 P5 1.802(4) . ?
C79 C80 1.381(6) . ?
C80 C81 1.384(5) . ?
C81 C82 1.386(5) . ?
C82 C83 1.372(5) . ?
C84 C85 1.519(6) . ?
C84 P6 1.808(4) . ?
C85 C86 1.512(6) . ?
C86 C87 1.503(6) . ?
C88 C89 1.512(6) . ?
C88 P6 1.798(4) . ?
C89 C90 1.530(5) . ?
C90 C91 1.506(5) . ?
C92 C93 1.518(6) . ?
C92 P6 1.784(4) . ?
C93 C94 1.522(6) . ?
C94 C95 1.500(7) . ?
C96 C97B 1.508(6) . ?
C96 P6 1.784(4) . ?
C97B C98B 1.43(3) . ?
C98B C99B 1.66(4) . ?
C98 C99 1.390(14) . ?
N1 P1 1.600(3) . ?
N3 P3 1.599(3) . ?
N5 P5 1.599(3) . ?
O1 P1 1.494(3) . ?
O2 P3 1.498(3) . ?
O3 P5 1.493(3) . ?

loop_
_geom_torsion_atom_site_label_1
_geom_torsion_atom_site_label_2
_geom_torsion_atom_site_label_3
_geom_torsion_atom_site_label_4
_geom_torsion
_geom_torsion_site_symmetry_1
_geom_torsion_site_symmetry_2
_geom_torsion_site_symmetry_3
_geom_torsion_site_symmetry_4
_geom_torsion_publ_flag
N2 C1 C2 C3 1.0(8) . . . . ?
C1 C2 C3 N1 179.0(4) . . . . ?
C1 C2 C3 C4 0.0(6) . . . . ?
N1 C3 C4 C5 -179.9(4) . . . . ?
C2 C3 C4 C5 -1.0(6) . . . . ?
C3 C4 C5 N2 1.1(8) . . . . ?
C11 C6 C7 C8 -0.1(6) . . . . ?
P1 C6 C7 C8 174.9(3) . . . . ?
C6 C7 C8 C9 -1.2(6) . . . . ?
C7 C8 C9 C10 1.9(7) . . . . ?
C8 C9 C10 C11 -1.1(7) . . . . ?
C9 C10 C11 C6 -0.2(7) . . . . ?
C7 C6 C11 C10 0.9(6) . . . . ?
P1 C6 C11 C10 -174.4(3) . . . . ?
C17 C12 C13 C14 -1.0(6) . . . . ?
P1 C12 C13 C14 -176.9(3) . . . . ?
C12 C13 C14 C15 1.8(6) . . . . ?
C13 C14 C15 C16 -1.0(6) . . . . ?
C14 C15 C16 C17 -0.6(6) . . . . ?
C15 C16 C17 C12 1.4(6) . . . . ?
C13 C12 C17 C16 -0.6(6) . . . . ?
P1 C12 C17 C16 175.4(3) . . . . ?
P2 C18 C19 C20 157.6(3) . . . . ?
C18 C19 C20 C21 -75.7(5) . . . . ?
P2 C22 C23 C24 154.2(4) . . . . ?
C22 C23 C24 C25 54.3(8) . . . . ?
P2 C26 C27 C28 -174.1(3) . . . . ?
C26 C27 C28 C29 -168.5(4) . . . . ?
P2 C30 C31 C32 173.5(3) . . . . ?
C30 C31 C32 C33 68.1(5) . . . . ?
N4 C34 C35 C36 -2.7(8) . . . . ?
C34 C35 C36 N3 -178.0(4) . . . . ?
C34 C35 C36 C37 1.8(7) . . . . ?
N3 C36 C37 C38 179.4(4) . . . . ?
C35 C36 C37 C38 -0.4(6) . . . . ?
C36 C37 C38 N4 -0.4(8) . . . . ?
C44 C39 C40 C41 0.5(6) . . . . ?
P3 C39 C40 C41 179.3(3) . . . . ?
C39 C40 C41 C42 -0.9(6) . . . . ?
C40 C41 C42 C43 1.2(7) . . . . ?
C41 C42 C43 C44 -1.1(7) . . . . ?
C42 C43 C44 C39 0.7(7) . . . . ?
C40 C39 C44 C43 -0.4(6) . . . . ?
P3 C39 C44 C43 -179.2(3) . . . . ?
C50 C45 C46 C47 1.1(6) . . . . ?
P3 C45 C46 C47 -174.0(3) . . . . ?
C45 C46 C47 C48 0.3(7) . . . . ?
C46 C47 C48 C49 -1.6(6) . . . . ?
C47 C48 C49 C50 1.5(6) . . . . ?
C48 C49 C50 C45 -0.1(6) . . . . ?
C46 C45 C50 C49 -1.2(6) . . . . ?
P3 C45 C50 C49 174.2(3) . . . . ?
P4 C51 C52 C53 172.5(3) . . . . ?
C51 C52 C53 C54 -179.8(4) . . . . ?
P4 C55 C56 C57 168.7(4) . . . . ?
C55 C56 C57 C58 -179.6(5) . . . . ?
P4 C59 C60 C61 164.9(3) . . . . ?
C59 C60 C61 C62 -66.8(5) . . . . ?
P4 C63 C64 C65 -155.1(4) . . . . ?
C63 C64 C65 C66 -52.1(8) . . . . ?
N6 C67 C68 C69 -0.1(8) . . . . ?
C67 C68 C69 N5 180.0(4) . . . . ?
C67 C68 C69 C70 0.4(6) . . . . ?
N5 C69 C70 C71 -179.7(5) . . . . ?
C68 C69 C70 C71 -0.1(7) . . . . ?
C69 C70 C71 N6 -0.5(9) . . . . ?
C77 C72 C73 C74 0.3(6) . . . . ?
P5 C72 C73 C74 178.6(3) . . . . ?
C72 C73 C74 C75 -1.0(6) . . . . ?
C73 C74 C75 C76 0.9(6) . . . . ?
C74 C75 C76 C77 -0.1(7) . . . . ?
C75 C76 C77 C72 -0.5(7) . . . . ?
C73 C72 C77 C76 0.5(6) . . . . ?
P5 C72 C77 C76 -177.9(3) . . . . ?
C83 C78 C79 C80 0.7(6) . . . . ?
P5 C78 C79 C80 -174.6(3) . . . . ?
C78 C79 C80 C81 0.0(7) . . . . ?
C79 C80 C81 C82 -0.6(7) . . . . ?
C80 C81 C82 C83 0.4(6) . . . . ?
C81 C82 C83 C78 0.3(6) . . . . ?
C79 C78 C83 C82 -0.9(6) . . . . ?
P5 C78 C83 C82 174.6(3) . . . . ?
P6 C84 C85 C86 -159.0(4) . . . . ?
C84 C85 C86 C87 72.8(6) . . . . ?
P6 C88 C89 C90 -176.2(3) . . . . ?
C88 C89 C90 C91 -71.7(5) . . . . ?
P6 C92 C93 C94 174.8(3) . . . . ?
C92 C93 C94 C95 170.9(4) . . . . ?
P6 C96 C97B C98B 166.3(11) . . . . ?
C96 C97B C98B C99B 68(2) . . . . ?
C2 C3 N1 P1 -177.7(3) . . . . ?
C4 C3 N1 P1 1.1(6) . . . . ?
C4 C5 N2 C1 -0.1(7) . . . . ?
C2 C1 N2 C5 -0.9(7) . . . . ?
C35 C36 N3 P3 0.0(7) . . . . ?
C37 C36 N3 P3 -179.8(3) . . . . ?
C37 C38 N4 C34 -0.1(8) . . . . ?
C35 C34 N4 C38 1.7(8) . . . . ?
C68 C69 N5 P5 -2.3(7) . . . . ?
C70 C69 N5 P5 177.2(3) . . . . ?
C70 C71 N6 C67 0.8(8) . . . . ?
C68 C67 N6 C71 -0.5(8) . . . . ?
C3 N1 P1 O1 -39.1(4) . . . . ?
C3 N1 P1 C6 -164.2(3) . . . . ?
C3 N1 P1 C12 87.1(4) . . . . ?
C11 C6 P1 O1 50.5(4) . . . . ?
C7 C6 P1 O1 -124.6(3) . . . . ?
C11 C6 P1 N1 -178.0(3) . . . . ?
C7 C6 P1 N1 7.0(4) . . . . ?
C11 C6 P1 C12 -65.1(4) . . . . ?
C7 C6 P1 C12 119.8(4) . . . . ?
C17 C12 P1 O1 24.5(4) . . . . ?
C13 C12 P1 O1 -159.6(3) . . . . ?
C17 C12 P1 N1 -108.8(3) . . . . ?
C13 C12 P1 N1 67.1(4) . . . . ?
C17 C12 P1 C6 142.0(3) . . . . ?
C13 C12 P1 C6 -42.1(3) . . . . ?
C23 C22 P2 C30 63.2(4) . . . . ?
C23 C22 P2 C18 -56.8(4) . . . . ?
C23 C22 P2 C26 -176.4(3) . . . . ?
C31 C30 P2 C22 168.6(3) . . . . ?
C31 C30 P2 C18 -71.0(3) . . . . ?
C31 C30 P2 C26 49.2(3) . . . . ?
C19 C18 P2 C22 -60.7(4) . . . . ?
C19 C18 P2 C30 178.3(3) . . . . ?
C19 C18 P2 C26 58.0(4) . . . . ?
C27 C26 P2 C22 -56.6(4) . . . . ?
C27 C26 P2 C30 64.3(4) . . . . ?
C27 C26 P2 C18 -176.2(3) . . . . ?
C36 N3 P3 O2 38.1(4) . . . . ?
C36 N3 P3 C45 162.4(4) . . . . ?
C36 N3 P3 C39 -88.5(4) . . . . ?
C46 C45 P3 O2 119.8(4) . . . . ?
C50 C45 P3 O2 -55.3(4) . . . . ?
C46 C45 P3 N3 -11.2(4) . . . . ?
C50 C45 P3 N3 173.7(3) . . . . ?
C46 C45 P3 C39 -125.2(4) . . . . ?
C50 C45 P3 C39 59.7(4) . . . . ?
C40 C39 P3 O2 165.2(3) . . . . ?
C44 C39 P3 O2 -16.0(4) . . . . ?
C40 C39 P3 N3 -61.1(4) . . . . ?
C44 C39 P3 N3 117.6(3) . . . . ?
C40 C39 P3 C45 48.8(4) . . . . ?
C44 C39 P3 C45 -132.5(3) . . . . ?
C60 C59 P4 C51 -177.0(3) . . . . ?
C60 C59 P4 C55 -57.5(4) . . . . ?
C60 C59 P4 C63 62.0(4) . . . . ?
C52 C51 P4 C59 -82.5(4) . . . . ?
C52 C51 P4 C55 158.3(3) . . . . ?
C52 C51 P4 C63 37.5(4) . . . . ?
C56 C55 P4 C59 -53.1(4) . . . . ?
C56 C55 P4 C51 66.9(4) . . . . ?
C56 C55 P4 C63 -172.0(3) . . . . ?
C64 C63 P4 C59 -174.9(3) . . . . ?
C64 C63 P4 C51 64.4(4) . . . . ?
C64 C63 P4 C55 -56.1(4) . . . . ?
C69 N5 P5 O3 36.4(5) . . . . ?
C69 N5 P5 C78 161.9(4) . . . . ?
C69 N5 P5 C72 -90.3(4) . . . . ?
C79 C78 P5 O3 123.7(3) . . . . ?
C83 C78 P5 O3 -51.6(4) . . . . ?
C79 C78 P5 N5 -8.5(4) . . . . ?
C83 C78 P5 N5 176.2(3) . . . . ?
C79 C78 P5 C72 -121.2(4) . . . . ?
C83 C78 P5 C72 63.5(3) . . . . ?
C73 C72 P5 O3 163.1(3) . . . . ?
C77 C72 P5 O3 -18.6(4) . . . . ?
C73 C72 P5 N5 -62.8(4) . . . . ?
C77 C72 P5 N5 115.5(3) . . . . ?
C73 C72 P5 C78 46.4(4) . . . . ?
C77 C72 P5 C78 -135.4(3) . . . . ?
C93 C92 P6 C96 59.0(4) . . . . ?
C93 C92 P6 C88 -61.7(4) . . . . ?
C93 C92 P6 C84 179.2(3) . . . . ?
C97B C96 P6 C92 168.4(4) . . . . ?
C97B C96 P6 C88 -70.8(4) . . . . ?
C97B C96 P6 C84 47.7(4) . . . . ?
C89 C88 P6 C92 -46.9(4) . . . . ?
C89 C88 P6 C96 -167.0(3) . . . . ?
C89 C88 P6 C84 73.5(3) . . . . ?
C85 C84 P6 C92 -61.3(4) . . . . ?
C85 C84 P6 C96 58.6(4) . . . . ?
C85 C84 P6 C88 178.4(3) . . . . ?
